data_2201392
loop_
_publ_author_name
'Graham Smith'
'Urs D. Wermuth'
'Jonathan M. White'

_publ_section_title
;
 The 1:1 adduct of 1,3,5-trinitrobenzene with
 1,2,3,4-tetrahydroquinoline
;
_journal_issue 10
_journal_name_full 'Acta Crystallographica Section E'
_journal_page_first o1130
_journal_page_last o1132
_journal_paper_doi 10.1107/S1600536802016550
_journal_volume 58
_journal_year 2002
_chemical_formula_moiety 'C9 H11 N , C6 H3 N3 O6'
_chemical_formula_sum 'C15 H14 N4 O6'
_chemical_formula_weight 346.30
_chemical_melting_point 380.0(12)
_chemical_name_common
;
1,2,3,4-tetrahydroquinoline 1,3,5-trinitrobenzene adduct
;
_chemical_name_systematic
;
1,2,3,4-tetrahydroquinoline--1,3,5-trinitrobenzene (1:1)
;
_space_group_IT_number 14
_symmetry_cell_setting monoclinic
_symmetry_space_group_name_Hall '-P 2ybc'
_symmetry_space_group_name_H-M 'P 1 21/c 1'
_atom_sites_solution_hydrogens geom
_atom_sites_solution_primary direct
_atom_sites_solution_secondary difmap
_cell_angle_alpha 90.00
_cell_angle_beta 99.273(3)
_cell_angle_gamma 90.00
_cell_formula_units_Z 4
_cell_length_a 13.8474(12)
_cell_length_b 6.8830(6)
_cell_length_c 16.8328(15)
_cell_measurement_reflns_used 3297
_cell_measurement_temperature 293(2)
_cell_measurement_theta_max 27.13
_cell_measurement_theta_min 2.45
_cell_volume 1583.4(2)
_computing_cell_refinement SMART
_computing_data_collection 'SMART (Bruker, 2000) '
_computing_data_reduction 'SAINT (Bruker, 1999) '
_computing_molecular_graphics 'PLATON (Spek, 1999)'
_computing_publication_material SHELXTL
_computing_structure_refinement SHELXTL
_computing_structure_solution 'SHELXTL (Bruker, 1997)'
_diffrn_ambient_temperature 293(2)
_diffrn_measured_fraction_theta_full 0.985
_diffrn_measured_fraction_theta_max 0.985
_diffrn_measurement_device_type
;
Bruker SMART CCD area detector diffractometer
;
_diffrn_measurement_method '\f and \w scans'
_diffrn_radiation_monochromator graphite
_diffrn_radiation_source 'fine-focus sealed tube'
_diffrn_radiation_type MoK\a
_diffrn_radiation_wavelength 0.71073
_diffrn_reflns_av_R_equivalents 0.0549
_diffrn_reflns_av_sigmaI/netI 0.0358
_diffrn_reflns_limit_h_max 16
_diffrn_reflns_limit_h_min -17
_diffrn_reflns_limit_k_max 6
_diffrn_reflns_limit_k_min -8
_diffrn_reflns_limit_l_max 21
_diffrn_reflns_limit_l_min -21
_diffrn_reflns_number 9501
_diffrn_reflns_theta_full 27.53
_diffrn_reflns_theta_max 27.53
_diffrn_reflns_theta_min 2.45
_diffrn_standards_decay_% 0
_diffrn_standards_number 0
_exptl_absorpt_coefficient_mu 0.115
_exptl_absorpt_correction_type none
_exptl_crystal_colour Black
_exptl_crystal_density_diffrn 1.453
_exptl_crystal_density_method 'not measured'
_exptl_crystal_description Block
_exptl_crystal_F_000 720
_exptl_crystal_size_max 0.45
_exptl_crystal_size_mid 0.40
_exptl_crystal_size_min 0.24
_refine_diff_density_max 0.214
_refine_diff_density_min -0.243
_refine_ls_extinction_method none
_refine_ls_goodness_of_fit_ref 1.068
_refine_ls_hydrogen_treatment mixed
_refine_ls_matrix_type full
_refine_ls_number_parameters 240
_refine_ls_number_reflns 3583
_refine_ls_number_restraints 6
_refine_ls_restrained_S_all 1.075
_refine_ls_R_factor_all 0.0695
_refine_ls_R_factor_gt 0.0549
_refine_ls_shift/su_max 0.00
_refine_ls_shift/su_mean 0.00
_refine_ls_structure_factor_coef Fsqd
_refine_ls_weighting_details 'calc w = 1/[\s^2^(Fo^2^)+(0.1118P)^2^+0.1838P] where P = (Fo^2^+2Fc^2^)/3'
_refine_ls_weighting_scheme calc
_refine_ls_wR_factor_gt 0.1621
_refine_ls_wR_factor_ref 0.1735
_reflns_number_gt 2519
_reflns_number_total 3583
_reflns_threshold_expression I>2\s(I)
_cod_data_source_file ci6154.cif
_cod_data_source_block I
_cod_depositor_comments
;
The following automatic conversions were performed:
'_symmetry_cell_setting' value 'Monoclinic' changed to 'monoclinic'
according to '/home/saulius/struct/CIF-dictionaries/cif_core.dic'
dictionary named 'cif_core.dic' version 2.4.1 from 2010-06-29.

Automatic conversion script
Id: cif_fix_enum 1527 2010-12-29 10:47:43Z saulius 

The following automatic conversions were performed:

'_chemical_melting_point' value '378.9--381.2 ' was changed to
'380.0(12)' - the average value was taken and precision was
estimated.

Automatic conversion script
Id: cif_fix_values 1646 2011-03-28 12:23:43Z adriana 

The following automatic conversions were performed:

'_chemical_melting_point' value '378.9--381.2 ' was changed to
'380.0(12)' - the average value was taken and precision was
estimated.

'_symmetry_cell_setting' value 'Monoclinic' changed to
'monoclinic' according to
/home/saulius/struct/CIF-dictionaries/cif_core.dic dictionary named
'cif_core.dic' version 2.4.1 from 2010-06-29.

Automatic conversion script
Id: cif_fix_values 1715 2011-07-08 13:25:40Z adriana 
;
_cod_original_sg_symbol_H-M 'P 21/c'
_cod_database_code 2201392
_cod_database_fobs_code 2201392

loop_
_symmetry_equiv_pos_as_xyz
'x, y, z'
'-x, y+1/2, -z+1/2'
'-x, -y, -z'
'x, -y-1/2, z-1/2'

loop_
_atom_site_label
_atom_site_fract_x
_atom_site_fract_y
_atom_site_fract_z
_atom_site_U_iso_or_equiv
_atom_site_adp_type
_atom_site_calc_flag
_atom_site_refinement_flags
_atom_site_occupancy
_atom_site_disorder_assembly
_atom_site_disorder_group
_atom_site_type_symbol
O11 -0.03141(10) 0.1035(3) 0.19855(9) 0.1181(6) Uani d . 1 . . O
O12 0.06653(10) 0.0722(3) 0.30820(8) 0.1104(6) Uani d . 1 . . O
O31 0.39948(11) 0.3037(3) 0.31929(9) 0.1267(7) Uani d . 1 . . O
O32 0.46076(10) 0.3156(3) 0.21237(10) 0.1216(7) Uani d . 1 . . O
O51 0.25608(12) 0.2106(2) -0.04427(7) 0.0915(5) Uani d . 1 . . O
O52 0.10354(13) 0.1429(3) -0.04884(8) 0.1043(5) Uani d . 1 . . O
N1 0.04922(10) 0.1072(2) 0.23706(8) 0.0669(4) Uani d . 1 . . N
N3 0.39302(11) 0.2886(2) 0.24764(10) 0.0781(4) Uani d . 1 . . N
N5 0.18439(13) 0.1788(2) -0.01271(8) 0.0732(4) Uani d . 1 . . N
C1 0.13178(11) 0.1542(2) 0.19604(8) 0.0529(4) Uani d . 1 . . C
C2 0.22066(11) 0.2001(2) 0.24188(8) 0.0539(4) Uani d . 1 . . C
H2 0.2284 0.2059 0.2978 0.065 Uiso calc R 1 . . H
C3 0.29740(11) 0.2372(2) 0.20113(9) 0.0551(4) Uani d . 1 . . C
C4 0.28861(12) 0.2294(2) 0.11823(9) 0.0581(4) Uani d . 1 . . C
H4 0.3417 0.2530 0.0920 0.070 Uiso calc R 1 . . H
C5 0.19757(12) 0.1851(2) 0.07631(8) 0.0561(4) Uani d . 1 . . C
C6 0.11800(11) 0.1462(2) 0.11318(9) 0.0562(4) Uani d . 1 . . C
H6 0.0574 0.1157 0.0834 0.067 Uiso calc R 1 . . H
N11 0.58851(13) 0.2611(3) 0.45209(13) 0.0995(6) Uani d . 1 A . N
C21 0.56587(18) 0.2660(4) 0.53086(17) 0.1111(8) Uani d D 1 . . C
H21A 0.5006 0.2139 0.5300 0.133 Uiso calc PR 0.733(7) A 1 H
H21B 0.5656 0.4000 0.5486 0.133 Uiso calc PR 0.733(7) A 1 H
H21C 0.5421 0.1401 0.5429 0.133 Uiso d PR 0.267(7) A 2 H
H21D 0.5129 0.3560 0.5307 0.133 Uiso d PR 0.267(7) A 2 H
C31 0.63550(18) 0.1544(6) 0.58906(19) 0.0942(13) Uani d PD 0.733(7) A 1 C
H31A 0.6263 0.0168 0.5780 0.113 Uiso calc PR 0.733(7) A 1 H
H31B 0.6221 0.1786 0.6430 0.113 Uiso calc PR 0.733(7) A 1 H
C31A 0.6464(3) 0.3045(15) 0.5974(4) 0.111(4) Uani d PD 0.267(7) A 2 C
H31C 0.6280 0.2588 0.6473 0.133 Uiso calc PR 0.267(7) A 2 H
H31D 0.6572 0.4435 0.6021 0.133 Uiso calc PR 0.267(7) A 2 H
C41 0.73914(15) 0.2078(3) 0.58515(11) 0.0785(5) Uani d D 1 . . C
H41A 0.7826 0.1181 0.6179 0.094 Uiso calc PR 0.733(7) A 1 H
H41B 0.7522 0.3373 0.6070 0.094 Uiso calc PR 0.733(7) A 1 H
H41C 0.7378 0.0776 0.6054 0.094 Uiso d PR 0.267(7) A 2 H
H41D 0.7913 0.2761 0.6181 0.094 Uiso d PR 0.267(7) A 2 H
C51 0.85214(12) 0.1687(3) 0.48272(13) 0.0756(5) Uani d . 1 . . C
H51 0.9035 0.1498 0.5249 0.091 Uiso calc R 1 A . H
C61 0.87092(18) 0.1624(3) 0.40494(17) 0.0908(7) Uani d . 1 A . C
H61 0.9340 0.1398 0.3948 0.109 Uiso calc R 1 . . H
C71 0.7948(2) 0.1900(3) 0.34225(14) 0.0891(7) Uani d . 1 . . C
H71 0.8065 0.1855 0.2894 0.107 Uiso calc R 1 A . H
C81 0.70233(17) 0.2240(2) 0.35760(11) 0.0778(5) Uani d . 1 A . C
H81 0.6517 0.2438 0.3149 0.093 Uiso calc R 1 . . H
C91 0.68250(12) 0.2294(2) 0.43629(10) 0.0626(4) Uani d . 1 . . C
C101 0.75947(11) 0.2022(2) 0.50010(10) 0.0593(4) Uani d . 1 A . C
H11 0.548(2) 0.280(3) 0.4111(17) 0.110(8) Uiso d . 1 . . H

loop_
_atom_site_aniso_label
_atom_site_aniso_U_11
_atom_site_aniso_U_22
_atom_site_aniso_U_33
_atom_site_aniso_U_12
_atom_site_aniso_U_13
_atom_site_aniso_U_23
O11 0.0601(8) 0.2011(19) 0.0937(10) -0.0268(10) 0.0142(7) -0.0080(11)
O12 0.0874(9) 0.1753(17) 0.0768(8) -0.0026(10) 0.0380(7) 0.0215(9)
O31 0.0771(9) 0.232(2) 0.0677(9) -0.0294(10) 0.0019(7) -0.0207(10)
O32 0.0581(8) 0.205(2) 0.1048(11) -0.0171(9) 0.0228(8) -0.0043(11)
O51 0.1221(12) 0.1034(10) 0.0566(7) 0.0027(8) 0.0375(8) 0.0010(6)
O52 0.1131(11) 0.1379(13) 0.0546(7) -0.0006(9) -0.0087(7) -0.0003(7)
N1 0.0605(8) 0.0758(9) 0.0681(8) -0.0022(6) 0.0212(7) -0.0067(7)
N3 0.0570(8) 0.1083(12) 0.0690(9) -0.0001(7) 0.0105(7) -0.0027(8)
N5 0.0992(12) 0.0735(9) 0.0488(7) 0.0089(8) 0.0180(8) 0.0024(6)
C1 0.0561(8) 0.0507(8) 0.0541(8) 0.0058(6) 0.0161(6) 0.0000(6)
C2 0.0586(8) 0.0593(9) 0.0449(7) 0.0048(6) 0.0116(6) -0.0008(6)
C3 0.0513(8) 0.0611(9) 0.0538(8) 0.0037(6) 0.0116(6) -0.0003(6)
C4 0.0634(9) 0.0581(9) 0.0572(8) 0.0083(7) 0.0229(7) 0.0039(7)
C5 0.0708(9) 0.0534(8) 0.0452(7) 0.0095(7) 0.0127(7) 0.0004(6)
C6 0.0589(8) 0.0552(8) 0.0535(8) 0.0051(6) 0.0057(6) -0.0021(6)
N11 0.0630(10) 0.1443(18) 0.0872(13) 0.0186(10) 0.0003(9) -0.0048(11)
C21 0.0818(15) 0.141(2) 0.119(2) 0.0205(14) 0.0421(14) -0.0041(16)
C31 0.088(2) 0.122(3) 0.0817(19) -0.0026(18) 0.0416(16) 0.0040(19)
C31A 0.123(8) 0.123(9) 0.102(6) -0.044(6) 0.067(6) -0.031(6)
C41 0.0839(12) 0.0888(13) 0.0615(10) -0.0026(10) 0.0083(9) 0.0076(9)
C51 0.0589(10) 0.0671(10) 0.1022(14) -0.0038(8) 0.0171(9) 0.0057(9)
C61 0.0905(14) 0.0641(11) 0.133(2) -0.0096(10) 0.0641(15) -0.0082(11)
C71 0.137(2) 0.0584(10) 0.0853(13) -0.0222(11) 0.0591(15) -0.0110(9)
C81 0.1096(15) 0.0597(10) 0.0632(10) -0.0108(9) 0.0110(10) -0.0015(8)
C91 0.0640(9) 0.0587(9) 0.0651(9) -0.0004(7) 0.0103(7) -0.0025(7)
C101 0.0581(9) 0.0581(8) 0.0622(9) -0.0032(7) 0.0114(7) 0.0038(7)

loop_
_atom_type_symbol
_atom_type_description
_atom_type_scat_dispersion_real
_atom_type_scat_dispersion_imag
_atom_type_scat_source
C C 0.0033 0.0016 'International Tables Vol C Tables 4.2.6.8 and 6.1.1.4'
H H 0.0000 0.0000 'International Tables Vol C Tables 4.2.6.8 and 6.1.1.4'
N N 0.0061 0.0033 'International Tables Vol C Tables 4.2.6.8 and 6.1.1.4'
O O 0.0106 0.0060 'International Tables Vol C Tables 4.2.6.8 and 6.1.1.4'

loop_
_geom_angle_atom_site_label_1
_geom_angle_atom_site_label_2
_geom_angle_atom_site_label_3
_geom_angle
O11 N1 O12 123.46(15)
O11 N1 C1 118.71(14)
O12 N1 C1 117.83(13)
O31 N3 O32 123.05(17)
O31 N3 C3 118.13(15)
O32 N3 C3 118.82(16)
O52 N5 O51 124.76(15)
O52 N5 C5 117.88(15)
O51 N5 C5 117.36(16)
C6 C1 C2 122.73(14)
C6 C1 N1 118.51(14)
C2 C1 N1 118.74(13)
C3 C2 C1 116.99(13)
C3 C2 H2 121.5
C1 C2 H2 121.5
C2 C3 C4 123.08(14)
C2 C3 N3 118.71(14)
C4 C3 N3 118.21(14)
C5 C4 C3 116.79(14)
C5 C4 H4 121.6
C3 C4 H4 121.6
C6 C5 C4 123.10(13)
C6 C5 N5 118.29(14)
C4 C5 N5 118.61(14)
C5 C6 C1 117.30(14)
C5 C6 H6 121.4
C1 C6 H6 121.4
C91 N11 C21 122.77(18)
C91 N11 H11 113.6(18)
C21 N11 H11 123.6(18)
N11 C21 C31A 117.6(3)
N11 C21 C31 113.0(2)
C31A C21 C31 41.8(4)
N11 C21 H21A 109.0
C31A C21 H21A 131.9
C31 C21 H21A 109.0
N11 C21 H21B 109.0
C31A C21 H21B 68.6
C31 C21 H21B 109.0
H21A C21 H21B 107.8
N11 C21 H21C 108.2
C31A C21 H21C 104.2
C31 C21 H21C 66.4
H21A C21 H21C 47.1
H21B C21 H21C 140.7
N11 C21 H21D 107.3
C31A C21 H21D 111.8
C31 C21 H21D 139.1
H21A C21 H21D 61.9
H21B C21 H21D 49.2
H21C C21 H21D 107.1
C21 C31 C41 111.9(2)
C21 C31 H21C 38.9
C41 C31 H21C 143.2
C21 C31 H31A 109.2
C41 C31 H31A 109.2
H21C C31 H31A 75.2
C21 C31 H31B 109.2
C41 C31 H31B 109.2
H21C C31 H31B 103.4
H31A C31 H31B 107.9
C21 C31 H41C 143.6
C41 C31 H41C 37.5
H21C C31 H41C 147.1
H31A C31 H41C 77.4
H31B C31 H41C 101.9
C21 C31A C41 112.3(4)
C21 C31A H31C 109.1
C41 C31A H31C 109.1
C21 C31A H31D 109.1
C41 C31A H31D 109.1
H31C C31A H31D 107.9
C31A C41 C31 41.2(4)
C31A C41 C101 116.1(3)
C31 C41 C101 111.38(18)
C31A C41 H41A 132.5
C31 C41 H41A 109.4
C101 C41 H41A 109.4
C31A C41 H41B 69.5
C31 C41 H41B 109.4
C101 C41 H41B 109.4
H41A C41 H41B 108.0
C31A C41 H41C 107.5
C31 C41 H41C 71.4
C101 C41 H41C 109.4
H41A C41 H41C 41.4
H41B C41 H41C 137.4
C31A C41 H41D 106.6
C31 C41 H41D 137.2
C101 C41 H41D 108.9
H41A C41 H41D 69.1
H41B C41 H41D 41.7
H41C C41 H41D 107.9
C61 C51 C101 122.11(19)
C61 C51 H51 118.9
C101 C51 H51 118.9
C51 C61 C71 119.03(18)
C51 C61 H61 120.5
C71 C61 H61 120.5
C81 C71 C61 120.18(18)
C81 C71 H71 119.9
C61 C71 H71 119.9
C71 C81 C91 121.16(19)
C71 C81 H81 119.4
C91 C81 H81 119.4
N11 C91 C81 121.35(17)
N11 C91 C101 119.76(16)
C81 C91 C101 118.90(16)
C51 C101 C91 118.61(16)
C51 C101 C41 121.94(15)
C91 C101 C41 119.45(15)

loop_
_geom_bond_atom_site_label_1
_geom_bond_atom_site_label_2
_geom_bond_site_symmetry_2
_geom_bond_distance
_geom_bond_publ_flag
O11 N1 . 1.1976(18) ?
O12 N1 . 1.2071(18) ?
O31 N3 . 1.200(2) ?
O32 N3 . 1.203(2) ?
O51 N5 . 1.219(2) ?
O52 N5 . 1.210(2) ?
N1 C1 . 1.464(2) ?
N3 C3 . 1.469(2) ?
N5 C5 . 1.4807(19) ?
C1 C6 . 1.378(2) ?
C1 C2 . 1.380(2) ?
C2 C3 . 1.378(2) ?
C2 H2 . 0.93 ?
C3 C4 . 1.382(2) ?
C4 C5 . 1.376(2) ?
C4 H4 . 0.93 ?
C5 C6 . 1.375(2) ?
C6 H6 . 0.93 ?
N11 C91 . 1.387(2) ?
N11 C21 . 1.411(3) ?
N11 H11 . 0.83(3) ?
C21 C31A . 1.471(4) ?
C21 C31 . 1.475(3) ?
C21 H21A . 0.97 ?
C21 H21B . 0.97 ?
C21 H21C . 0.96 ?
C21 H21D . 0.96 ?
C31 C41 . 1.493(3) ?
C31 H31A . 0.97 ?
C31 H31B . 0.97 ?
C31A C41 . 1.490(4) ?
C31A H31C . 0.97 ?
C31A H31D . 0.97 ?
C41 C101 . 1.503(2) ?
C41 H41A . 0.97 ?
C41 H41B . 0.97 ?
C41 H41C . 0.96 ?
C41 H41D . 0.96 ?
C51 C61 . 1.376(3) ?
C51 C101 . 1.381(2) ?
C51 H51 . 0.93 ?
C61 C71 . 1.379(3) ?
C61 H61 . 0.93 ?
C71 C81 . 1.367(3) ?
C71 H71 . 0.93 ?
C81 C91 . 1.396(2) ?
C81 H81 . 0.93 ?
C91 C101 . 1.398(2) ?

loop_
_geom_hbond_atom_site_label_D
_geom_hbond_atom_site_label_H
_geom_hbond_atom_site_label_A
_geom_hbond_site_symmetry_A
_geom_hbond_distance_DH
_geom_hbond_distance_HA
_geom_hbond_distance_DA
_geom_hbond_angle_DHA
_geom_hbond_publ_flag
N11 H11 O31 . 0.83(3) 2.37(3) 3.170(3) 163(3) no
C61 H61 O12 1_655 0.93 2.56 3.432(3) 156 no

loop_
_geom_torsion_atom_site_label_1
_geom_torsion_atom_site_label_2
_geom_torsion_atom_site_label_3
_geom_torsion_atom_site_label_4
_geom_torsion
O11 N1 C1 C6 -15.4(2)
O12 N1 C1 C6 163.78(17)
O11 N1 C1 C2 166.06(17)
O12 N1 C1 C2 -14.7(2)
C6 C1 C2 C3 -0.5(2)
N1 C1 C2 C3 177.92(13)
C1 C2 C3 C4 -0.2(2)
C1 C2 C3 N3 179.38(13)
O31 N3 C3 C2 -2.8(3)
O32 N3 C3 C2 177.93(17)
O31 N3 C3 C4 176.77(17)
O32 N3 C3 C4 -2.5(2)
C2 C3 C4 C5 1.0(2)
N3 C3 C4 C5 -178.58(14)
C3 C4 C5 C6 -1.1(2)
C3 C4 C5 N5 178.88(13)
O52 N5 C5 C6 1.2(2)
O51 N5 C5 C6 -178.86(15)
O52 N5 C5 C4 -178.77(16)
O51 N5 C5 C4 1.1(2)
C4 C5 C6 C1 0.5(2)
N5 C5 C6 C1 -179.56(12)
C2 C1 C6 C5 0.4(2)
N1 C1 C6 C5 -178.04(13)
C91 N11 C21 C31A 20.9(6)
C91 N11 C21 C31 -25.3(4)
N11 C21 C31 C41 50.6(4)
C31A C21 C31 C41 -55.6(4)
N11 C21 C31A C41 -38.4(9)
C31 C21 C31A C41 56.1(5)
C21 C31A C41 C31 -55.9(4)
C21 C31A C41 C101 37.3(9)
C21 C31 C41 C31A 55.5(4)
C21 C31 C41 C101 -50.2(4)
C101 C51 C61 C71 -0.1(3)
C51 C61 C71 C81 0.3(3)
C61 C71 C81 C91 -0.7(3)
C21 N11 C91 C81 179.5(2)
C21 N11 C91 C101 -0.5(3)
C71 C81 C91 N11 -179.07(17)
C71 C81 C91 C101 1.0(2)
C61 C51 C101 C91 0.4(2)
C61 C51 C101 C41 179.59(16)
N11 C91 C101 C51 179.27(17)
C81 C91 C101 C51 -0.8(2)
N11 C91 C101 C41 0.0(2)
C81 C91 C101 C41 179.99(15)
C31A C41 C101 C51 161.4(5)
C31 C41 C101 C51 -153.7(2)
C31A C41 C101 C91 -19.4(5)
C31 C41 C101 C91 25.6(3)
